data_7127876
loop_
_publ_author_name
'Guo, Shu-Ting'
'Cui, Peng-Fei'
'Yuan, Run-Ze'
'Jin, Guo-Xin'

_publ_section_title
;
 Transition metal-mediated B(4)-H hydroxylation/halogenation of
 o-carboranes bearing a 2-pyridylsulfenyl ligand.
;
_journal_issue 19
_journal_name_full 'Chemical communications (Cambridge, England)'
_journal_page_first 2412
_journal_page_last 2415
_journal_paper_doi 10.1039/d0cc08290b
_journal_volume 57
_journal_year 2021
_chemical_formula_moiety 'C8 H16 B10 Br N S'
_chemical_formula_sum 'C8 H16 B10 Br N S'
_chemical_formula_weight 346.29
_space_group_crystal_system orthorhombic
_space_group_IT_number 19
_space_group_name_Hall 'P 2ac 2ab'
_space_group_name_H-M_alt 'P 21 21 21'
_atom_sites_solution_hydrogens geom
_audit_creation_date 2020-10-18
_audit_creation_method
;
Olex2 1.2-beta
(compiled 2015.09.30 svn.r3233 for OlexSys, GUI svn.r5103)
;
_audit_update_record
;
2020-10-18 deposited with the CCDC.	2021-01-29 downloaded from the CCDC.
;
_cell_angle_alpha 90
_cell_angle_beta 90
_cell_angle_gamma 90
_cell_formula_units_Z 4
_cell_length_a 8.880(3)
_cell_length_b 12.558(3)
_cell_length_c 14.122(3)
_cell_measurement_reflns_used 4710
_cell_measurement_temperature 200(2)
_cell_measurement_theta_max 56.64
_cell_measurement_theta_min 4.10
_cell_volume 1574.8(7)
_computing_molecular_graphics 'Olex2 (Dolomanov et al., 2009)'
_computing_publication_material 'Olex2 (Dolomanov et al., 2009)'
_computing_structure_refinement 'XL (Sheldrick, 2008)'
_computing_structure_solution 'ShelXT (Sheldrick, 2015)'
_diffrn_ambient_temperature 200.01
_diffrn_measured_fraction_theta_full 0.998
_diffrn_measured_fraction_theta_max 0.998
_diffrn_measurement_device_type 'Bruker APEX-II CCD'
_diffrn_measurement_method '\f and \w scans'
_diffrn_radiation_type GaK\a
_diffrn_radiation_wavelength 1.34138
_diffrn_reflns_av_R_equivalents 0.0606
_diffrn_reflns_av_unetI/netI 0.0582
_diffrn_reflns_Laue_measured_fraction_full 0.998
_diffrn_reflns_Laue_measured_fraction_max 0.998
_diffrn_reflns_limit_h_max 10
_diffrn_reflns_limit_h_min -10
_diffrn_reflns_limit_k_max 12
_diffrn_reflns_limit_k_min -15
_diffrn_reflns_limit_l_max 17
_diffrn_reflns_limit_l_min -14
_diffrn_reflns_number 10415
_diffrn_reflns_point_group_measured_fraction_full 0.999
_diffrn_reflns_point_group_measured_fraction_max 0.999
_diffrn_reflns_theta_full 53.594
_diffrn_reflns_theta_max 55.948
_diffrn_reflns_theta_min 5.119
_exptl_absorpt_coefficient_mu 3.121
_exptl_absorpt_correction_T_max 0.7512
_exptl_absorpt_correction_T_min 0.4961
_exptl_absorpt_correction_type multi-scan
_exptl_absorpt_process_details
;
SADABS-2016/2 (Bruker,2016/2) was used for absorption correction.
wR2(int) was 0.1441 before and 0.0725 after correction.
The Ratio of minimum to maximum transmission is 0.6604.
The \l/2 correction factor is Not present.
;
_exptl_crystal_colour colourless
_exptl_crystal_density_diffrn 1.461
_exptl_crystal_description block
_exptl_crystal_F_000 688
_exptl_crystal_size_max 0.12
_exptl_crystal_size_mid 0.11
_exptl_crystal_size_min 0.08
_refine_diff_density_max 1.054
_refine_diff_density_min -0.362
_refine_diff_density_rms 0.090
_refine_ls_abs_structure_details
;
 Refined as an inversion twin.
;
_refine_ls_abs_structure_Flack 0.51(5)
_refine_ls_extinction_method none
_refine_ls_goodness_of_fit_ref 1.022
_refine_ls_hydrogen_treatment constr
_refine_ls_matrix_type full
_refine_ls_number_parameters 192
_refine_ls_number_reflns 3089
_refine_ls_number_restraints 0
_refine_ls_restrained_S_all 1.022
_refine_ls_R_factor_all 0.0550
_refine_ls_R_factor_gt 0.0417
_refine_ls_shift/su_max 0.000
_refine_ls_shift/su_mean 0.000
_refine_ls_structure_factor_coef Fsqd
_refine_ls_weighting_details 'w=1/[\s^2^(Fo^2^)+(0.0660P)^2^] where P=(Fo^2^+2Fc^2^)/3'
_refine_ls_weighting_scheme calc
_refine_ls_wR_factor_gt 0.1030
_refine_ls_wR_factor_ref 0.1088
_reflns_Friedel_coverage 0.738
_reflns_Friedel_fraction_full 1.000
_reflns_Friedel_fraction_max 1.000
_reflns_number_gt 2618
_reflns_number_total 3089
_reflns_threshold_expression 'I > 2\s(I)'
_cod_data_source_file d0cc08290b2.cif
_cod_data_source_block 200927c_0m_a
_cod_depositor_comments 'Adding full bibliography for 7127874--7127881.cif.'
_cod_original_cell_volume 1574.7(7)
_cod_database_code 7127876
_shelx_space_group_comment
;
The symmetry employed for this shelxl refinement is uniquely defined
by the following loop, which should always be used as a source of
symmetry information in preference to the above space-group names.
They are only intended as comments.
;
_shelx_estimated_absorpt_t_max 0.788
_shelx_estimated_absorpt_t_min 0.706
_olex2_refinement_description
;
1. Twinned data refinement
 Scales: 0.49(5) 0.51(5)
2. Fixed Uiso
 At 1.2 times of:
  All B(H) groups, All C(H) groups
 At 1.5 times of:
  All C(H,H,H) groups
3.a Aromatic/amide H refined with riding coordinates:
 C5(H5A), C6(H6A), C7(H7A), C8(H8A)
3.b Idealised Me refined as rotating group:
 C3(H3A,H3B,H3C)
3.c Boron cage BH refined with riding coordinates:
 B3(H3), B5(H5), B6(H6), B7(H7), B8(H8), B9(H9), B10(H10), B11(H11), B12(H12)
;
_shelx_shelxl_version_number 2016/6
_olex2_submission_special_instructions 'No special instructions were received'

loop_
_space_group_symop_operation_xyz
'x, y, z'
'-x+1/2, -y, z+1/2'
'-x, y+1/2, -z+1/2'
'x+1/2, -y+1/2, -z'

loop_
_atom_site_label
_atom_site_type_symbol
_atom_site_fract_x
_atom_site_fract_y
_atom_site_fract_z
_atom_site_U_iso_or_equiv
_atom_site_adp_type
_atom_site_occupancy
_atom_site_site_symmetry_order
_atom_site_calc_flag
_atom_site_refinement_flags_posn
_atom_site_refinement_flags_adp
_atom_site_refinement_flags_occupancy
_atom_site_disorder_assembly
_atom_site_disorder_group
Br1 Br 0.41727(7) 0.70268(5) 0.95833(4) 0.0456(2) Uani 1 1 d . . . . .
S1 S 0.56387(16) 0.54715(12) 0.77102(9) 0.0394(3) Uani 1 1 d . . . . .
N1 N 0.6081(7) 0.6709(4) 0.6191(4) 0.0514(14) Uani 1 1 d . . . . .
C1 C 0.3656(6) 0.5665(4) 0.7716(4) 0.0305(11) Uani 1 1 d . . . . .
C2 C 0.2516(6) 0.4621(4) 0.7434(4) 0.0322(11) Uani 1 1 d . . . . .
B3 B 0.2806(7) 0.4938(5) 0.8609(4) 0.0342(14) Uani 1 1 d . . . . .
H3 H 0.344365 0.442209 0.911680 0.041 Uiso 1 1 calc R . . . .
B4 B 0.2880(7) 0.6365(5) 0.8646(4) 0.0302(13) Uani 1 1 d . . . . .
B5 B 0.2755(7) 0.6846(5) 0.7468(4) 0.0338(14) Uani 1 1 d . . . . .
H5 H 0.334232 0.759280 0.724057 0.041 Uiso 1 1 calc R . . . .
B6 B 0.2592(7) 0.5715(5) 0.6698(4) 0.0322(14) Uani 1 1 d . . . . .
H6 H 0.308567 0.570190 0.596804 0.039 Uiso 1 1 calc R . . . .
B7 B 0.0998(8) 0.4580(5) 0.8172(5) 0.0395(14) Uani 1 1 d . . . . .
H7 H 0.042090 0.383212 0.840635 0.047 Uiso 1 1 calc R . . . .
B8 B 0.1199(7) 0.5703(5) 0.8935(5) 0.0351(14) Uani 1 1 d . . . . .
H8 H 0.074999 0.569863 0.967622 0.042 Uiso 1 1 calc R . . . .
B9 B 0.1164(7) 0.6874(5) 0.8217(4) 0.0377(15) Uani 1 1 d . . . . .
H9 H 0.067794 0.764123 0.848200 0.045 Uiso 1 1 calc R . . . .
B10 B 0.0984(8) 0.6478(5) 0.7011(4) 0.0373(14) Uani 1 1 d . . . . .
H10 H 0.038758 0.698421 0.647682 0.045 Uiso 1 1 calc R . . . .
B11 B 0.0874(8) 0.5069(5) 0.6987(5) 0.0393(14) Uani 1 1 d . . . . .
H11 H 0.020538 0.463813 0.643401 0.047 Uiso 1 1 calc R . . . .
B12 B 0.0005(8) 0.5772(6) 0.7919(5) 0.0438(16) Uani 1 1 d . . . . .
H12 H -0.124987 0.581241 0.798721 0.053 Uiso 1 1 calc R . . . .
C3 C 0.3248(8) 0.3608(5) 0.7064(5) 0.0477(16) Uani 1 1 d . . . . .
H3A H 0.246792 0.312674 0.682253 0.072 Uiso 1 1 calc GR . . . .
H3B H 0.379655 0.325709 0.757940 0.072 Uiso 1 1 calc GR . . . .
H3C H 0.394953 0.378588 0.655280 0.072 Uiso 1 1 calc GR . . . .
C4 C 0.6233(6) 0.5728(5) 0.6517(4) 0.0349(13) Uani 1 1 d . . . . .
C5 C 0.6937(6) 0.4920(5) 0.6039(4) 0.0430(14) Uani 1 1 d . . . . .
H5A H 0.701403 0.422927 0.630910 0.052 Uiso 1 1 calc R . . . .
C6 C 0.7533(8) 0.5133(6) 0.5154(4) 0.0498(16) Uani 1 1 d . . . . .
H6A H 0.802667 0.459334 0.479944 0.060 Uiso 1 1 calc R . . . .
C7 C 0.7389(8) 0.6153(6) 0.4799(4) 0.0553(17) Uani 1 1 d . . . . .
H7A H 0.779015 0.633191 0.419613 0.066 Uiso 1 1 calc R . . . .
C8 C 0.6661(9) 0.6899(6) 0.5332(5) 0.0597(18) Uani 1 1 d . . . . .
H8A H 0.655818 0.759604 0.507774 0.072 Uiso 1 1 calc R . . . .

loop_
_atom_site_aniso_label
_atom_site_aniso_U_11
_atom_site_aniso_U_22
_atom_site_aniso_U_33
_atom_site_aniso_U_23
_atom_site_aniso_U_13
_atom_site_aniso_U_12
Br1 0.0493(4) 0.0535(4) 0.0340(3) -0.0045(3) -0.0069(3) -0.0093(3)
S1 0.0259(7) 0.0626(9) 0.0297(6) 0.0060(6) 0.0002(6) 0.0046(6)
N1 0.066(4) 0.053(3) 0.035(2) 0.001(2) 0.009(3) -0.002(3)
C1 0.028(3) 0.038(3) 0.025(2) 0.004(2) -0.004(2) -0.001(2)
C2 0.031(3) 0.032(3) 0.033(3) -0.002(2) 0.000(2) 0.001(2)
B3 0.035(4) 0.035(3) 0.033(3) 0.001(3) 0.000(3) -0.003(3)
B4 0.031(3) 0.036(4) 0.024(3) -0.001(2) -0.003(2) -0.001(3)
B5 0.037(3) 0.032(3) 0.032(3) -0.006(2) -0.001(3) 0.004(3)
B6 0.036(3) 0.037(3) 0.024(3) -0.001(2) -0.005(2) 0.006(3)
B7 0.029(3) 0.041(3) 0.048(4) -0.001(3) 0.006(3) -0.004(3)
B8 0.024(3) 0.044(4) 0.037(3) -0.001(3) 0.005(2) 0.003(2)
B9 0.031(3) 0.048(4) 0.034(3) -0.006(3) -0.001(2) 0.009(3)
B10 0.031(4) 0.046(4) 0.035(3) -0.001(3) -0.001(3) 0.013(3)
B11 0.023(3) 0.050(4) 0.045(3) -0.006(3) -0.009(3) -0.001(3)
B12 0.032(3) 0.058(4) 0.042(4) -0.001(3) 0.003(3) 0.002(3)
C3 0.054(4) 0.041(3) 0.048(4) -0.005(3) -0.003(3) 0.010(3)
C4 0.026(3) 0.052(4) 0.028(2) -0.001(2) 0.001(2) -0.006(2)
C5 0.033(3) 0.053(4) 0.043(3) -0.003(3) -0.003(2) 0.005(3)
C6 0.040(4) 0.068(4) 0.041(3) -0.009(3) 0.004(3) 0.011(3)
C7 0.049(4) 0.084(5) 0.033(3) 0.002(3) 0.006(3) -0.006(4)
C8 0.079(5) 0.054(4) 0.046(4) 0.009(3) 0.008(4) -0.001(4)

loop_
_atom_type_symbol
_atom_type_description
_atom_type_scat_dispersion_real
_atom_type_scat_dispersion_imag
_atom_type_scat_source
C C 0.0150 0.0070 'International Tables Vol C Tables 4.2.6.8 and 6.1.1.4'
H H 0.0000 0.0000 'International Tables Vol C Tables 4.2.6.8 and 6.1.1.4'
B B 0.0070 0.0030 'International Tables Vol C Tables 4.2.6.8 and 6.1.1.4'
Br Br -0.9500 1.0410 'International Tables Vol C Tables 4.2.6.8 and 6.1.1.4'
N N 0.0250 0.0140 'International Tables Vol C Tables 4.2.6.8 and 6.1.1.4'
S S 0.2920 0.4250 'International Tables Vol C Tables 4.2.6.8 and 6.1.1.4'

loop_
_geom_angle_atom_site_label_1
_geom_angle_atom_site_label_2
_geom_angle_atom_site_label_3
_geom_angle
_geom_angle_site_symmetry_1
_geom_angle_site_symmetry_3
_geom_angle_publ_flag
C1 S1 C4 105.7(3) . . ?
C4 N1 C8 116.3(6) . . ?
C2 C1 S1 118.8(4) . . ?
C2 C1 B3 60.4(3) . . ?
C2 C1 B4 109.5(4) . . ?
C2 C1 B5 109.8(4) . . ?
C2 C1 B6 60.4(3) . . ?
B3 C1 S1 111.3(4) . . ?
B4 C1 S1 118.0(4) . . ?
B4 C1 B3 62.6(3) . . ?
B5 C1 S1 125.3(4) . . ?
B5 C1 B3 113.6(4) . . ?
B5 C1 B4 61.9(3) . . ?
B5 C1 B6 62.8(3) . . ?
B6 C1 S1 123.0(4) . . ?
B6 C1 B3 112.9(4) . . ?
B6 C1 B4 113.5(4) . . ?
C1 C2 B3 60.6(3) . . ?
C1 C2 B6 60.3(3) . . ?
C1 C2 B7 110.5(4) . . ?
B6 C2 B3 112.9(4) . . ?
B7 C2 B3 62.4(4) . . ?
B7 C2 B6 115.0(4) . . ?
B11 C2 C1 110.2(4) . . ?
B11 C2 B3 114.3(5) . . ?
B11 C2 B6 62.7(4) . . ?
B11 C2 B7 63.6(4) . . ?
C3 C2 C1 118.1(5) . . ?
C3 C2 B3 117.4(5) . . ?
C3 C2 B6 116.3(5) . . ?
C3 C2 B7 121.5(5) . . ?
C3 C2 B11 121.3(5) . . ?
C1 B3 H3 123.5 . . ?
C1 B3 B4 58.5(3) . . ?
C1 B3 B7 105.9(4) . . ?
C1 B3 B8 104.7(4) . . ?
C2 B3 C1 59.1(3) . . ?
C2 B3 H3 123.9 . . ?
C2 B3 B4 105.3(4) . . ?
C2 B3 B7 58.2(3) . . ?
C2 B3 B8 104.7(5) . . ?
B4 B3 H3 122.8 . . ?
B7 B3 H3 122.1 . . ?
B7 B3 B4 107.2(5) . . ?
B7 B3 B8 60.2(4) . . ?
B8 B3 H3 123.5 . . ?
B8 B3 B4 58.9(4) . . ?
C1 B4 Br1 120.1(4) . . ?
C1 B4 B3 58.9(3) . . ?
C1 B4 B5 59.0(3) . . ?
C1 B4 B8 106.0(4) . . ?
C1 B4 B9 105.6(4) . . ?
B3 B4 Br1 118.0(4) . . ?
B5 B4 Br1 122.1(4) . . ?
B5 B4 B3 108.1(4) . . ?
B8 B4 Br1 123.1(4) . . ?
B8 B4 B3 60.2(4) . . ?
B8 B4 B5 109.0(4) . . ?
B8 B4 B9 61.1(4) . . ?
B9 B4 Br1 126.3(4) . . ?
B9 B4 B3 108.7(5) . . ?
B9 B4 B5 59.9(4) . . ?
C1 B5 B4 59.1(3) . . ?
C1 B5 H5 124.3 . . ?
C1 B5 B6 58.6(3) . . ?
C1 B5 B9 105.5(4) . . ?
C1 B5 B10 105.3(4) . . ?
B4 B5 H5 121.7 . . ?
B4 B5 B6 107.7(4) . . ?
B6 B5 H5 121.7 . . ?
B9 B5 B4 59.7(4) . . ?
B9 B5 H5 121.9 . . ?
B9 B5 B6 108.3(5) . . ?
B10 B5 B4 108.1(5) . . ?
B10 B5 H5 122.0 . . ?
B10 B5 B6 59.9(3) . . ?
B10 B5 B9 60.7(4) . . ?
C1 B6 C2 59.3(3) . . ?
C1 B6 B5 58.6(3) . . ?
C1 B6 H6 123.6 . . ?
C1 B6 B10 104.6(4) . . ?
C1 B6 B11 105.2(4) . . ?
C2 B6 B5 105.6(4) . . ?
C2 B6 H6 123.9 . . ?
C2 B6 B10 104.4(4) . . ?
C2 B6 B11 57.6(3) . . ?
B5 B6 H6 122.5 . . ?
B10 B6 B5 59.1(3) . . ?
B10 B6 H6 123.5 . . ?
B10 B6 B11 59.9(4) . . ?
B11 B6 B5 106.9(4) . . ?
B11 B6 H6 122.8 . . ?
C2 B7 B3 59.4(3) . . ?
C2 B7 H7 124.6 . . ?
C2 B7 B8 105.5(4) . . ?
C2 B7 B11 57.7(4) . . ?
C2 B7 B12 104.2(5) . . ?
B3 B7 H7 121.5 . . ?
B3 B7 B8 60.0(4) . . ?
B3 B7 B11 107.1(5) . . ?
B8 B7 H7 122.0 . . ?
B8 B7 B11 107.5(5) . . ?
B11 B7 H7 122.5 . . ?
B12 B7 B3 107.8(5) . . ?
B12 B7 H7 122.7 . . ?
B12 B7 B8 60.2(4) . . ?
B12 B7 B11 59.4(4) . . ?
B3 B8 B7 59.8(4) . . ?
B3 B8 H8 121.6 . . ?
B3 B8 B9 108.1(4) . . ?
B3 B8 B12 107.1(4) . . ?
B4 B8 B3 60.9(3) . . ?
B4 B8 B7 108.6(4) . . ?
B4 B8 H8 121.5 . . ?
B4 B8 B9 59.6(3) . . ?
B4 B8 B12 107.1(4) . . ?
B7 B8 H8 121.6 . . ?
B7 B8 B9 107.8(5) . . ?
B7 B8 B12 59.6(4) . . ?
B9 B8 H8 121.9 . . ?
B12 B8 H8 122.7 . . ?
B12 B8 B9 59.6(4) . . ?
B4 B9 B5 60.4(3) . . ?
B4 B9 B8 59.4(3) . . ?
B4 B9 H9 122.1 . . ?
B4 B9 B10 107.8(4) . . ?
B4 B9 B12 107.5(5) . . ?
B5 B9 B8 108.1(4) . . ?
B5 B9 H9 121.7 . . ?
B5 B9 B10 59.6(4) . . ?
B5 B9 B12 107.9(5) . . ?
B8 B9 H9 121.7 . . ?
B10 B9 B8 108.3(5) . . ?
B10 B9 H9 121.7 . . ?
B12 B9 B8 60.2(4) . . ?
B12 B9 H9 121.8 . . ?
B12 B9 B10 60.2(4) . . ?
B5 B10 B6 61.0(4) . . ?
B5 B10 B9 59.8(4) . . ?
B5 B10 H10 121.3 . . ?
B5 B10 B11 108.6(5) . . ?
B5 B10 B12 107.6(5) . . ?
B6 B10 B9 108.5(4) . . ?
B6 B10 H10 121.2 . . ?
B6 B10 B12 107.6(5) . . ?
B9 B10 H10 121.9 . . ?
B9 B10 B12 59.7(4) . . ?
B11 B10 B6 60.1(4) . . ?
B11 B10 B9 107.6(5) . . ?
B11 B10 H10 121.8 . . ?
B11 B10 B12 59.4(4) . . ?
B12 B10 H10 122.4 . . ?
C2 B11 B6 59.7(4) . . ?
C2 B11 B7 58.7(3) . . ?
C2 B11 B10 106.1(5) . . ?
C2 B11 H11 123.9 . . ?
C2 B11 B12 105.4(5) . . ?
B6 B11 B7 108.6(4) . . ?
B6 B11 H11 121.0 . . ?
B7 B11 H11 121.3 . . ?
B10 B11 B6 60.0(4) . . ?
B10 B11 B7 108.8(4) . . ?
B10 B11 H11 121.6 . . ?
B12 B11 B6 108.6(5) . . ?
B12 B11 B7 60.0(4) . . ?
B12 B11 B10 60.6(4) . . ?
B12 B11 H11 122.1 . . ?
B7 B12 B8 60.2(4) . . ?
B7 B12 B9 108.8(5) . . ?
B7 B12 B10 108.8(5) . . ?
B7 B12 H12 121.0 . . ?
B8 B12 H12 121.6 . . ?
B9 B12 B8 60.2(4) . . ?
B9 B12 B10 60.0(4) . . ?
B9 B12 H12 121.4 . . ?
B10 B12 B8 108.2(5) . . ?
B10 B12 H12 121.6 . . ?
B11 B12 B7 60.6(4) . . ?
B11 B12 B8 108.4(5) . . ?
B11 B12 B9 108.3(5) . . ?
B11 B12 B10 60.0(4) . . ?
B11 B12 H12 121.5 . . ?
C2 C3 H3A 109.5 . . ?
C2 C3 H3B 109.5 . . ?
C2 C3 H3C 109.5 . . ?
H3A C3 H3B 109.5 . . ?
H3A C3 H3C 109.5 . . ?
H3B C3 H3C 109.5 . . ?
N1 C4 S1 117.7(4) . . ?
N1 C4 C5 124.4(5) . . ?
C5 C4 S1 117.6(5) . . ?
C4 C5 H5A 120.8 . . ?
C4 C5 C6 118.4(6) . . ?
C6 C5 H5A 120.8 . . ?
C5 C6 H6A 120.9 . . ?
C7 C6 C5 118.1(6) . . ?
C7 C6 H6A 120.9 . . ?
C6 C7 H7A 120.6 . . ?
C8 C7 C6 118.7(6) . . ?
C8 C7 H7A 120.6 . . ?
N1 C8 C7 124.0(6) . . ?
N1 C8 H8A 118.0 . . ?
C7 C8 H8A 118.0 . . ?

loop_
_geom_bond_atom_site_label_1
_geom_bond_atom_site_label_2
_geom_bond_distance
_geom_bond_site_symmetry_2
_geom_bond_publ_flag
Br1 B4 1.939(6) . ?
S1 C1 1.777(5) . ?
S1 C4 1.795(5) . ?
N1 C4 1.322(8) . ?
N1 C8 1.340(9) . ?
C1 C2 1.704(7) . ?
C1 B3 1.730(8) . ?
C1 B4 1.723(8) . ?
C1 B5 1.722(8) . ?
C1 B6 1.722(7) . ?
C2 B3 1.726(8) . ?
C2 B6 1.724(8) . ?
C2 B7 1.705(8) . ?
C2 B11 1.686(8) . ?
C2 C3 1.521(8) . ?
B3 H3 1.1200 . ?
B3 B4 1.793(9) . ?
B3 B7 1.778(9) . ?
B3 B8 1.781(9) . ?
B4 B5 1.773(8) . ?
B4 B8 1.756(8) . ?
B4 B9 1.760(9) . ?
B5 H5 1.1200 . ?
B5 B6 1.795(8) . ?
B5 B9 1.765(9) . ?
B5 B10 1.761(9) . ?
B6 H6 1.1200 . ?
B6 B10 1.775(9) . ?
B6 B11 1.776(10) . ?
B7 H7 1.1200 . ?
B7 B8 1.785(9) . ?
B7 B11 1.785(10) . ?
B7 B12 1.774(10) . ?
B8 H8 1.1200 . ?
B8 B9 1.786(9) . ?
B8 B12 1.786(9) . ?
B9 H9 1.1200 . ?
B9 B10 1.781(9) . ?
B9 B12 1.775(10) . ?
B10 H10 1.1200 . ?
B10 B11 1.773(9) . ?
B10 B12 1.784(10) . ?
B11 H11 1.1200 . ?
B11 B12 1.763(10) . ?
B12 H12 1.1200 . ?
C3 H3A 0.9800 . ?
C3 H3B 0.9800 . ?
C3 H3C 0.9800 . ?
C4 C5 1.370(8) . ?
C5 H5A 0.9500 . ?
C5 C6 1.384(9) . ?
C6 H6A 0.9500 . ?
C6 C7 1.381(10) . ?
C7 H7A 0.9500 . ?
C7 C8 1.365(10) . ?
C8 H8A 0.9500 . ?

loop_
_geom_torsion_atom_site_label_1
_geom_torsion_atom_site_label_2
_geom_torsion_atom_site_label_3
_geom_torsion_atom_site_label_4
_geom_torsion
_geom_torsion_site_symmetry_1
_geom_torsion_site_symmetry_2
_geom_torsion_site_symmetry_3
_geom_torsion_site_symmetry_4
_geom_torsion_publ_flag
Br1 B4 B5 C1 108.3(5) . . . . ?
Br1 B4 B5 B6 142.4(4) . . . . ?
Br1 B4 B5 B9 -116.3(5) . . . . ?
Br1 B4 B5 B10 -154.4(4) . . . . ?
Br1 B4 B8 B3 -105.8(5) . . . . ?
Br1 B4 B8 B7 -143.3(4) . . . . ?
Br1 B4 B8 B9 116.5(5) . . . . ?
Br1 B4 B8 B12 153.8(4) . . . . ?
Br1 B4 B9 B5 109.7(5) . . . . ?
Br1 B4 B9 B8 -111.7(5) . . . . ?
Br1 B4 B9 B10 147.1(4) . . . . ?
Br1 B4 B9 B12 -149.3(4) . . . . ?
S1 C1 C2 B3 99.5(4) . . . . ?
S1 C1 C2 B6 -113.7(4) . . . . ?
S1 C1 C2 B7 138.4(4) . . . . ?
S1 C1 C2 B11 -153.3(4) . . . . ?
S1 C1 C2 C3 -7.8(6) . . . . ?
S1 C1 B3 C2 -111.9(4) . . . . ?
S1 C1 B3 B4 111.4(4) . . . . ?
S1 C1 B3 B7 -147.8(4) . . . . ?
S1 C1 B3 B8 149.5(4) . . . . ?
S1 C1 B4 Br1 5.6(6) . . . . ?
S1 C1 B4 B3 -100.8(4) . . . . ?
S1 C1 B4 B5 117.2(4) . . . . ?
S1 C1 B4 B8 -139.9(4) . . . . ?
S1 C1 B4 B9 156.4(4) . . . . ?
S1 C1 B5 B4 -105.9(5) . . . . ?
S1 C1 B5 B6 112.7(5) . . . . ?
S1 C1 B5 B9 -145.0(4) . . . . ?
S1 C1 B5 B10 151.9(4) . . . . ?
S1 C1 B6 C2 107.0(4) . . . . ?
S1 C1 B6 B5 -116.1(5) . . . . ?
S1 C1 B6 B10 -154.7(4) . . . . ?
S1 C1 B6 B11 143.0(4) . . . . ?
S1 C4 C5 C6 -173.8(5) . . . . ?
N1 C4 C5 C6 -0.1(9) . . . . ?
C1 S1 C4 N1 65.6(5) . . . . ?
C1 S1 C4 C5 -120.3(4) . . . . ?
C1 C2 B3 B4 37.4(4) . . . . ?
C1 C2 B3 B7 138.4(4) . . . . ?
C1 C2 B3 B8 98.5(4) . . . . ?
C1 C2 B6 B5 -37.3(4) . . . . ?
C1 C2 B6 B10 -98.7(4) . . . . ?
C1 C2 B6 B11 -137.7(4) . . . . ?
C1 C2 B7 B3 -38.1(4) . . . . ?
C1 C2 B7 B8 1.8(6) . . . . ?
C1 C2 B7 B11 103.0(4) . . . . ?
C1 C2 B7 B12 64.4(5) . . . . ?
C1 C2 B11 B6 38.5(4) . . . . ?
C1 C2 B11 B7 -103.5(5) . . . . ?
C1 C2 B11 B10 -1.0(6) . . . . ?
C1 C2 B11 B12 -64.3(6) . . . . ?
C1 B3 B4 Br1 -110.1(4) . . . . ?
C1 B3 B4 B5 33.8(4) . . . . ?
C1 B3 B4 B8 135.8(4) . . . . ?
C1 B3 B4 B9 97.3(4) . . . . ?
C1 B3 B7 C2 36.3(4) . . . . ?
C1 B3 B7 B8 -98.1(5) . . . . ?
C1 B3 B7 B11 2.6(6) . . . . ?
C1 B3 B7 B12 -59.9(6) . . . . ?
C1 B3 B8 B4 -37.9(4) . . . . ?
C1 B3 B8 B7 100.2(5) . . . . ?
C1 B3 B8 B9 -0.3(6) . . . . ?
C1 B3 B8 B12 62.5(5) . . . . ?
C1 B4 B5 B6 34.0(4) . . . . ?
C1 B4 B5 B9 135.3(5) . . . . ?
C1 B4 B5 B10 97.3(4) . . . . ?
C1 B4 B8 B3 38.4(4) . . . . ?
C1 B4 B8 B7 0.9(6) . . . . ?
C1 B4 B8 B9 -99.3(4) . . . . ?
C1 B4 B8 B12 -62.0(5) . . . . ?
C1 B4 B9 B5 -38.7(4) . . . . ?
C1 B4 B9 B8 99.9(4) . . . . ?
C1 B4 B9 B10 -1.3(6) . . . . ?
C1 B4 B9 B12 62.3(5) . . . . ?
C1 B5 B6 C2 37.6(4) . . . . ?
C1 B5 B6 B10 135.3(5) . . . . ?
C1 B5 B6 B11 97.8(4) . . . . ?
C1 B5 B9 B4 38.7(4) . . . . ?
C1 B5 B9 B8 2.0(6) . . . . ?
C1 B5 B9 B10 -99.1(5) . . . . ?
C1 B5 B9 B12 -61.6(6) . . . . ?
C1 B5 B10 B6 -38.5(4) . . . . ?
C1 B5 B10 B9 99.5(5) . . . . ?
C1 B5 B10 B11 -0.5(6) . . . . ?
C1 B5 B10 B12 62.3(5) . . . . ?
C1 B6 B10 B5 38.3(4) . . . . ?
C1 B6 B10 B9 0.7(6) . . . . ?
C1 B6 B10 B11 -99.3(4) . . . . ?
C1 B6 B10 B12 -62.4(6) . . . . ?
C1 B6 B11 C2 -36.8(4) . . . . ?
C1 B6 B11 B7 -3.1(6) . . . . ?
C1 B6 B11 B10 98.3(4) . . . . ?
C1 B6 B11 B12 60.6(6) . . . . ?
C2 C1 B3 B4 -136.7(5) . . . . ?
C2 C1 B3 B7 -35.9(4) . . . . ?
C2 C1 B3 B8 -98.6(5) . . . . ?
C2 C1 B4 Br1 145.7(4) . . . . ?
C2 C1 B4 B3 39.2(4) . . . . ?
C2 C1 B4 B5 -102.7(4) . . . . ?
C2 C1 B4 B8 0.2(5) . . . . ?
C2 C1 B4 B9 -63.5(5) . . . . ?
C2 C1 B5 B4 102.1(4) . . . . ?
C2 C1 B5 B6 -39.2(4) . . . . ?
C2 C1 B5 B9 63.1(5) . . . . ?
C2 C1 B5 B10 -0.1(5) . . . . ?
C2 C1 B6 B5 136.8(4) . . . . ?
C2 C1 B6 B10 98.3(5) . . . . ?
C2 C1 B6 B11 36.0(4) . . . . ?
C2 B3 B4 Br1 -147.7(4) . . . . ?
C2 B3 B4 C1 -37.6(4) . . . . ?
C2 B3 B4 B5 -3.8(6) . . . . ?
C2 B3 B4 B8 98.2(5) . . . . ?
C2 B3 B4 B9 59.7(5) . . . . ?
C2 B3 B7 B8 -134.4(5) . . . . ?
C2 B3 B7 B11 -33.7(4) . . . . ?
C2 B3 B7 B12 -96.3(5) . . . . ?
C2 B3 B8 B4 -99.2(4) . . . . ?
C2 B3 B8 B7 38.9(4) . . . . ?
C2 B3 B8 B9 -61.6(5) . . . . ?
C2 B3 B8 B12 1.2(6) . . . . ?
C2 B6 B10 B5 99.8(4) . . . . ?
C2 B6 B10 B9 62.2(6) . . . . ?
C2 B6 B10 B11 -37.9(4) . . . . ?
C2 B6 B10 B12 -1.0(6) . . . . ?
C2 B6 B11 B7 33.7(4) . . . . ?
C2 B6 B11 B10 135.1(4) . . . . ?
C2 B6 B11 B12 97.4(5) . . . . ?
C2 B7 B8 B3 -39.6(4) . . . . ?
C2 B7 B8 B4 -1.7(6) . . . . ?
C2 B7 B8 B9 61.4(5) . . . . ?
C2 B7 B8 B12 97.7(5) . . . . ?
C2 B7 B11 B6 -34.1(4) . . . . ?
C2 B7 B11 B10 -97.9(5) . . . . ?
C2 B7 B11 B12 -135.3(5) . . . . ?
C2 B7 B12 B8 -99.9(5) . . . . ?
C2 B7 B12 B9 -63.1(6) . . . . ?
C2 B7 B12 B10 0.8(6) . . . . ?
C2 B7 B12 B11 37.8(4) . . . . ?
C2 B11 B12 B7 -38.6(4) . . . . ?
C2 B11 B12 B8 -0.7(6) . . . . ?
C2 B11 B12 B9 63.1(6) . . . . ?
C2 B11 B12 B10 100.1(5) . . . . ?
B3 C1 C2 B6 146.8(4) . . . . ?
B3 C1 C2 B7 38.9(4) . . . . ?
B3 C1 C2 B11 107.3(5) . . . . ?
B3 C1 C2 C3 -107.3(6) . . . . ?
B3 C1 B4 Br1 106.5(5) . . . . ?
B3 C1 B4 B5 -141.9(5) . . . . ?
B3 C1 B4 B8 -39.0(4) . . . . ?
B3 C1 B4 B9 -102.8(5) . . . . ?
B3 C1 B5 B4 36.7(4) . . . . ?
B3 C1 B5 B6 -104.6(5) . . . . ?
B3 C1 B5 B9 -2.4(6) . . . . ?
B3 C1 B5 B10 -65.5(5) . . . . ?
B3 C1 B6 C2 -31.1(4) . . . . ?
B3 C1 B6 B5 105.8(5) . . . . ?
B3 C1 B6 B10 67.2(6) . . . . ?
B3 C1 B6 B11 5.0(6) . . . . ?
B3 C2 B6 C1 31.2(4) . . . . ?
B3 C2 B6 B5 -6.1(6) . . . . ?
B3 C2 B6 B10 -67.5(5) . . . . ?
B3 C2 B6 B11 -106.6(5) . . . . ?
B3 C2 B7 B8 39.9(4) . . . . ?
B3 C2 B7 B11 141.1(5) . . . . ?
B3 C2 B7 B12 102.5(5) . . . . ?
B3 C2 B11 B6 104.4(5) . . . . ?
B3 C2 B11 B7 -37.6(4) . . . . ?
B3 C2 B11 B10 64.8(6) . . . . ?
B3 C2 B11 B12 1.6(6) . . . . ?
B3 B4 B5 C1 -33.7(4) . . . . ?
B3 B4 B5 B6 0.3(6) . . . . ?
B3 B4 B5 B9 101.6(5) . . . . ?
B3 B4 B5 B10 63.6(5) . . . . ?
B3 B4 B8 B7 -37.5(4) . . . . ?
B3 B4 B8 B9 -137.7(5) . . . . ?
B3 B4 B8 B12 -100.4(5) . . . . ?
B3 B4 B9 B5 -100.6(5) . . . . ?
B3 B4 B9 B8 38.1(4) . . . . ?
B3 B4 B9 B10 -63.1(6) . . . . ?
B3 B4 B9 B12 0.4(6) . . . . ?
B3 B7 B8 B4 38.0(4) . . . . ?
B3 B7 B8 B9 101.0(5) . . . . ?
B3 B7 B8 B12 137.4(5) . . . . ?
B3 B7 B11 C2 34.4(4) . . . . ?
B3 B7 B11 B6 0.3(6) . . . . ?
B3 B7 B11 B10 -63.5(6) . . . . ?
B3 B7 B11 B12 -100.9(5) . . . . ?
B3 B7 B12 B8 -38.0(4) . . . . ?
B3 B7 B12 B9 -1.1(6) . . . . ?
B3 B7 B12 B10 62.7(6) . . . . ?
B3 B7 B12 B11 99.8(5) . . . . ?
B3 B8 B9 B4 -38.2(4) . . . . ?
B3 B8 B9 B5 -1.1(6) . . . . ?
B3 B8 B9 B10 62.0(6) . . . . ?
B3 B8 B9 B12 99.6(5) . . . . ?
B3 B8 B12 B7 37.8(4) . . . . ?
B3 B8 B12 B9 -101.4(5) . . . . ?
B3 B8 B12 B10 -63.9(6) . . . . ?
B3 B8 B12 B11 -0.4(6) . . . . ?
B4 C1 C2 B3 -40.3(4) . . . . ?
B4 C1 C2 B6 106.6(4) . . . . ?
B4 C1 C2 B7 -1.3(5) . . . . ?
B4 C1 C2 B11 67.0(5) . . . . ?
B4 C1 C2 C3 -147.5(5) . . . . ?
B4 C1 B3 C2 136.7(5) . . . . ?
B4 C1 B3 B7 100.7(5) . . . . ?
B4 C1 B3 B8 38.1(4) . . . . ?
B4 C1 B5 B6 -141.3(4) . . . . ?
B4 C1 B5 B9 -39.0(4) . . . . ?
B4 C1 B5 B10 -102.2(5) . . . . ?
B4 C1 B6 C2 -99.9(4) . . . . ?
B4 C1 B6 B5 37.0(4) . . . . ?
B4 C1 B6 B10 -1.6(6) . . . . ?
B4 C1 B6 B11 -63.8(5) . . . . ?
B4 B3 B7 C2 97.7(5) . . . . ?
B4 B3 B7 B8 -36.7(4) . . . . ?
B4 B3 B7 B11 63.9(5) . . . . ?
B4 B3 B7 B12 1.4(6) . . . . ?
B4 B3 B8 B7 138.1(5) . . . . ?
B4 B3 B8 B9 37.6(4) . . . . ?
B4 B3 B8 B12 100.5(5) . . . . ?
B4 B5 B6 C1 -34.2(4) . . . . ?
B4 B5 B6 C2 3.4(5) . . . . ?
B4 B5 B6 B10 101.1(5) . . . . ?
B4 B5 B6 B11 63.5(5) . . . . ?
B4 B5 B9 B8 -36.7(4) . . . . ?
B4 B5 B9 B10 -137.8(5) . . . . ?
B4 B5 B9 B12 -100.3(5) . . . . ?
B4 B5 B10 B6 -100.4(4) . . . . ?
B4 B5 B10 B9 37.6(4) . . . . ?
B4 B5 B10 B11 -62.4(5) . . . . ?
B4 B5 B10 B12 0.5(6) . . . . ?
B4 B8 B9 B5 37.2(4) . . . . ?
B4 B8 B9 B10 100.2(5) . . . . ?
B4 B8 B9 B12 137.8(5) . . . . ?
B4 B8 B12 B7 101.8(5) . . . . ?
B4 B8 B12 B9 -37.3(4) . . . . ?
B4 B8 B12 B10 0.2(6) . . . . ?
B4 B8 B12 B11 63.7(6) . . . . ?
B4 B9 B10 B5 -37.8(4) . . . . ?
B4 B9 B10 B6 0.3(6) . . . . ?
B4 B9 B10 B11 63.8(6) . . . . ?
B4 B9 B10 B12 100.4(5) . . . . ?
B4 B9 B12 B7 0.4(6) . . . . ?
B4 B9 B12 B8 37.3(4) . . . . ?
B4 B9 B12 B10 -100.9(5) . . . . ?
B4 B9 B12 B11 -63.9(6) . . . . ?
B5 C1 C2 B3 -106.5(5) . . . . ?
B5 C1 C2 B6 40.3(4) . . . . ?
B5 C1 C2 B7 -67.6(5) . . . . ?
B5 C1 C2 B11 0.8(6) . . . . ?
B5 C1 C2 C3 146.2(5) . . . . ?
B5 C1 B3 C2 100.2(5) . . . . ?
B5 C1 B3 B4 -36.4(4) . . . . ?
B5 C1 B3 B7 64.3(5) . . . . ?
B5 C1 B3 B8 1.7(6) . . . . ?
B5 C1 B4 Br1 -111.6(5) . . . . ?
B5 C1 B4 B3 141.9(5) . . . . ?
B5 C1 B4 B8 102.9(5) . . . . ?
B5 C1 B4 B9 39.2(4) . . . . ?
B5 C1 B6 C2 -136.8(4) . . . . ?
B5 C1 B6 B10 -38.6(4) . . . . ?
B5 C1 B6 B11 -100.8(5) . . . . ?
B5 B4 B8 B3 100.5(5) . . . . ?
B5 B4 B8 B7 63.0(5) . . . . ?
B5 B4 B8 B9 -37.2(4) . . . . ?
B5 B4 B8 B12 0.1(6) . . . . ?
B5 B4 B9 B8 138.7(4) . . . . ?
B5 B4 B9 B10 37.5(4) . . . . ?
B5 B4 B9 B12 101.0(5) . . . . ?
B5 B6 B10 B9 -37.6(4) . . . . ?
B5 B6 B10 B11 -137.7(5) . . . . ?
B5 B6 B10 B12 -100.7(5) . . . . ?
B5 B6 B11 C2 -98.0(4) . . . . ?
B5 B6 B11 B7 -64.2(5) . . . . ?
B5 B6 B11 B10 37.1(4) . . . . ?
B5 B6 B11 B12 -0.6(6) . . . . ?
B5 B9 B10 B6 38.1(4) . . . . ?
B5 B9 B10 B11 101.7(5) . . . . ?
B5 B9 B10 B12 138.2(5) . . . . ?
B5 B9 B12 B7 64.1(6) . . . . ?
B5 B9 B12 B8 101.0(5) . . . . ?
B5 B9 B12 B10 -37.2(4) . . . . ?
B5 B9 B12 B11 -0.2(6) . . . . ?
B5 B10 B11 C2 0.9(6) . . . . ?
B5 B10 B11 B6 -38.4(4) . . . . ?
B5 B10 B11 B7 62.8(6) . . . . ?
B5 B10 B11 B12 99.9(5) . . . . ?
B5 B10 B12 B7 -64.2(6) . . . . ?
B5 B10 B12 B8 -0.4(6) . . . . ?
B5 B10 B12 B9 37.2(4) . . . . ?
B5 B10 B12 B11 -101.6(5) . . . . ?
B6 C1 C2 B3 -146.8(4) . . . . ?
B6 C1 C2 B7 -107.9(5) . . . . ?
B6 C1 C2 B11 -39.6(4) . . . . ?
B6 C1 C2 C3 105.9(5) . . . . ?
B6 C1 B3 C2 31.1(4) . . . . ?
B6 C1 B3 B4 -105.5(5) . . . . ?
B6 C1 B3 B7 -4.8(6) . . . . ?
B6 C1 B3 B8 -67.4(5) . . . . ?
B6 C1 B4 Br1 -148.9(4) . . . . ?
B6 C1 B4 B3 104.6(5) . . . . ?
B6 C1 B4 B5 -37.3(4) . . . . ?
B6 C1 B4 B8 65.6(5) . . . . ?
B6 C1 B4 B9 1.8(6) . . . . ?
B6 C1 B5 B4 141.3(4) . . . . ?
B6 C1 B5 B9 102.3(5) . . . . ?
B6 C1 B5 B10 39.1(4) . . . . ?
B6 C2 B3 C1 -31.1(4) . . . . ?
B6 C2 B3 B4 6.3(6) . . . . ?
B6 C2 B3 B7 107.3(5) . . . . ?
B6 C2 B3 B8 67.4(5) . . . . ?
B6 C2 B7 B3 -103.9(5) . . . . ?
B6 C2 B7 B8 -64.0(5) . . . . ?
B6 C2 B7 B11 37.2(4) . . . . ?
B6 C2 B7 B12 -1.5(6) . . . . ?
B6 C2 B11 B7 -142.0(4) . . . . ?
B6 C2 B11 B10 -39.5(4) . . . . ?
B6 C2 B11 B12 -102.8(5) . . . . ?
B6 B5 B9 B4 100.2(4) . . . . ?
B6 B5 B9 B8 63.5(5) . . . . ?
B6 B5 B9 B10 -37.6(4) . . . . ?
B6 B5 B9 B12 -0.2(6) . . . . ?
B6 B5 B10 B9 138.0(5) . . . . ?
B6 B5 B10 B11 38.0(4) . . . . ?
B6 B5 B10 B12 100.8(5) . . . . ?
B6 B10 B11 C2 39.3(4) . . . . ?
B6 B10 B11 B7 101.2(5) . . . . ?
B6 B10 B11 B12 138.3(5) . . . . ?
B6 B10 B12 B7 0.1(6) . . . . ?
B6 B10 B12 B8 64.0(6) . . . . ?
B6 B10 B12 B9 101.5(5) . . . . ?
B6 B10 B12 B11 -37.2(4) . . . . ?
B6 B11 B12 B7 -101.2(5) . . . . ?
B6 B11 B12 B8 -63.3(6) . . . . ?
B6 B11 B12 B9 0.5(6) . . . . ?
B6 B11 B12 B10 37.5(4) . . . . ?
B7 C2 B3 C1 -138.4(4) . . . . ?
B7 C2 B3 B4 -101.0(5) . . . . ?
B7 C2 B3 B8 -39.9(4) . . . . ?
B7 C2 B6 C1 100.2(5) . . . . ?
B7 C2 B6 B5 63.0(5) . . . . ?
B7 C2 B6 B10 1.6(6) . . . . ?
B7 C2 B6 B11 -37.5(4) . . . . ?
B7 C2 B11 B6 142.0(4) . . . . ?
B7 C2 B11 B10 102.5(5) . . . . ?
B7 C2 B11 B12 39.2(5) . . . . ?
B7 B3 B4 Br1 151.5(4) . . . . ?
B7 B3 B4 C1 -98.5(5) . . . . ?
B7 B3 B4 B5 -64.7(6) . . . . ?
B7 B3 B4 B8 37.3(4) . . . . ?
B7 B3 B4 B9 -1.1(6) . . . . ?
B7 B3 B8 B4 -138.1(5) . . . . ?
B7 B3 B8 B9 -100.5(5) . . . . ?
B7 B3 B8 B12 -37.7(5) . . . . ?
B7 B8 B9 B4 -101.5(5) . . . . ?
B7 B8 B9 B5 -64.3(5) . . . . ?
B7 B8 B9 B10 -1.3(6) . . . . ?
B7 B8 B9 B12 36.3(4) . . . . ?
B7 B8 B12 B9 -139.1(4) . . . . ?
B7 B8 B12 B10 -101.6(5) . . . . ?
B7 B8 B12 B11 -38.1(5) . . . . ?
B7 B11 B12 B8 37.9(5) . . . . ?
B7 B11 B12 B9 101.7(5) . . . . ?
B7 B11 B12 B10 138.7(5) . . . . ?
B8 B3 B4 Br1 114.2(5) . . . . ?
B8 B3 B4 C1 -135.8(4) . . . . ?
B8 B3 B4 B5 -102.0(5) . . . . ?
B8 B3 B4 B9 -38.5(4) . . . . ?
B8 B3 B7 C2 134.4(5) . . . . ?
B8 B3 B7 B11 100.7(5) . . . . ?
B8 B3 B7 B12 38.1(4) . . . . ?
B8 B4 B5 C1 -97.6(4) . . . . ?
B8 B4 B5 B6 -63.6(5) . . . . ?
B8 B4 B5 B9 37.7(4) . . . . ?
B8 B4 B5 B10 -0.3(6) . . . . ?
B8 B4 B9 B5 -138.7(4) . . . . ?
B8 B4 B9 B10 -101.2(5) . . . . ?
B8 B4 B9 B12 -37.6(4) . . . . ?
B8 B7 B11 C2 97.6(5) . . . . ?
B8 B7 B11 B6 63.4(6) . . . . ?
B8 B7 B11 B10 -0.3(6) . . . . ?
B8 B7 B11 B12 -37.7(4) . . . . ?
B8 B7 B12 B9 36.9(4) . . . . ?
B8 B7 B12 B10 100.7(5) . . . . ?
B8 B7 B12 B11 137.8(5) . . . . ?
B8 B9 B10 B5 -100.6(5) . . . . ?
B8 B9 B10 B6 -62.5(6) . . . . ?
B8 B9 B10 B11 1.1(6) . . . . ?
B8 B9 B10 B12 37.6(4) . . . . ?
B8 B9 B12 B7 -36.8(4) . . . . ?
B8 B9 B12 B10 -138.1(5) . . . . ?
B8 B9 B12 B11 -101.2(5) . . . . ?
B9 B4 B5 C1 -135.3(5) . . . . ?
B9 B4 B5 B6 -101.3(5) . . . . ?
B9 B4 B5 B10 -38.0(4) . . . . ?
B9 B4 B8 B3 137.7(5) . . . . ?
B9 B4 B8 B7 100.2(5) . . . . ?
B9 B4 B8 B12 37.3(4) . . . . ?
B9 B5 B6 C1 -97.3(5) . . . . ?
B9 B5 B6 C2 -59.7(5) . . . . ?
B9 B5 B6 B10 38.0(4) . . . . ?
B9 B5 B6 B11 0.5(6) . . . . ?
B9 B5 B10 B6 -138.0(5) . . . . ?
B9 B5 B10 B11 -100.0(5) . . . . ?
B9 B5 B10 B12 -37.1(4) . . . . ?
B9 B8 B12 B7 139.1(4) . . . . ?
B9 B8 B12 B10 37.5(4) . . . . ?
B9 B8 B12 B11 101.0(5) . . . . ?
B9 B10 B11 C2 -62.3(6) . . . . ?
B9 B10 B11 B6 -101.6(5) . . . . ?
B9 B10 B11 B7 -0.4(7) . . . . ?
B9 B10 B11 B12 36.7(5) . . . . ?
B9 B10 B12 B7 -101.4(5) . . . . ?
B9 B10 B12 B8 -37.6(4) . . . . ?
B9 B10 B12 B11 -138.8(5) . . . . ?
B10 B5 B6 C1 -135.3(5) . . . . ?
B10 B5 B6 C2 -97.7(5) . . . . ?
B10 B5 B6 B11 -37.5(4) . . . . ?
B10 B5 B9 B4 137.8(5) . . . . ?
B10 B5 B9 B8 101.1(5) . . . . ?
B10 B5 B9 B12 37.5(4) . . . . ?
B10 B6 B11 C2 -135.1(4) . . . . ?
B10 B6 B11 B7 -101.4(5) . . . . ?
B10 B6 B11 B12 -37.7(4) . . . . ?
B10 B9 B12 B7 101.3(5) . . . . ?
B10 B9 B12 B8 138.1(5) . . . . ?
B10 B9 B12 B11 36.9(5) . . . . ?
B10 B11 B12 B7 -138.7(5) . . . . ?
B10 B11 B12 B8 -100.8(5) . . . . ?
B10 B11 B12 B9 -37.0(5) . . . . ?
B11 C2 B3 C1 -100.3(5) . . . . ?
B11 C2 B3 B4 -62.9(6) . . . . ?
B11 C2 B3 B7 38.1(5) . . . . ?
B11 C2 B3 B8 -1.8(6) . . . . ?
B11 C2 B6 C1 137.7(4) . . . . ?
B11 C2 B6 B5 100.4(5) . . . . ?
B11 C2 B6 B10 39.1(4) . . . . ?
B11 C2 B7 B3 -141.1(5) . . . . ?
B11 C2 B7 B8 -101.2(5) . . . . ?
B11 C2 B7 B12 -38.7(4) . . . . ?
B11 B6 B10 B5 137.7(5) . . . . ?
B11 B6 B10 B9 100.1(5) . . . . ?
B11 B6 B10 B12 37.0(4) . . . . ?
B11 B7 B8 B3 -100.0(5) . . . . ?
B11 B7 B8 B4 -62.1(6) . . . . ?
B11 B7 B8 B9 1.0(6) . . . . ?
B11 B7 B8 B12 37.3(5) . . . . ?
B11 B7 B12 B8 -137.8(5) . . . . ?
B11 B7 B12 B9 -100.9(5) . . . . ?
B11 B7 B12 B10 -37.1(5) . . . . ?
B11 B10 B12 B7 37.4(5) . . . . ?
B11 B10 B12 B8 101.2(5) . . . . ?
B11 B10 B12 B9 138.8(5) . . . . ?
B12 B7 B8 B3 -137.4(5) . . . . ?
B12 B7 B8 B4 -99.4(5) . . . . ?
B12 B7 B8 B9 -36.3(4) . . . . ?
B12 B7 B11 C2 135.3(5) . . . . ?
B12 B7 B11 B6 101.1(5) . . . . ?
B12 B7 B11 B10 37.4(5) . . . . ?
B12 B8 B9 B4 -137.8(5) . . . . ?
B12 B8 B9 B5 -100.7(5) . . . . ?
B12 B8 B9 B10 -37.6(4) . . . . ?
B12 B9 B10 B5 -138.2(5) . . . . ?
B12 B9 B10 B6 -100.0(5) . . . . ?
B12 B9 B10 B11 -36.5(5) . . . . ?
B12 B10 B11 C2 -98.9(5) . . . . ?
B12 B10 B11 B6 -138.3(5) . . . . ?
B12 B10 B11 B7 -37.1(5) . . . . ?
C3 C2 B3 C1 108.5(5) . . . . ?
C3 C2 B3 B4 145.8(5) . . . . ?
C3 C2 B3 B7 -113.2(6) . . . . ?
C3 C2 B3 B8 -153.0(5) . . . . ?
C3 C2 B6 C1 -108.8(5) . . . . ?
C3 C2 B6 B5 -146.1(5) . . . . ?
C3 C2 B6 B10 152.5(5) . . . . ?
C3 C2 B6 B11 113.5(6) . . . . ?
C3 C2 B7 B3 106.7(6) . . . . ?
C3 C2 B7 B8 146.7(5) . . . . ?
C3 C2 B7 B11 -112.1(6) . . . . ?
C3 C2 B7 B12 -150.8(5) . . . . ?
C3 C2 B11 B6 -105.7(6) . . . . ?
C3 C2 B11 B7 112.3(6) . . . . ?
C3 C2 B11 B10 -145.2(5) . . . . ?
C3 C2 B11 B12 151.6(5) . . . . ?
C4 S1 C1 C2 87.4(4) . . . . ?
C4 S1 C1 B3 154.4(4) . . . . ?
C4 S1 C1 B4 -136.2(4) . . . . ?
C4 S1 C1 B5 -62.3(5) . . . . ?
C4 S1 C1 B6 15.7(5) . . . . ?
C4 N1 C8 C7 -0.6(11) . . . . ?
C4 C5 C6 C7 0.2(9) . . . . ?
C5 C6 C7 C8 -0.5(10) . . . . ?
C6 C7 C8 N1 0.7(12) . . . . ?
C8 N1 C4 S1 174.0(5) . . . . ?
C8 N1 C4 C5 0.3(9) . . . . ?

loop_
_twin_individual_id
_twin_individual_mass_fraction_refined
1 0.49(5)
2 0.51(5)
